data_7703251
loop_
_publ_author_name
'Wang, Ning'
'Zhang, Junying'
'Xu, Xing-Dong'
'Feng, Shengyu'

_publ_section_title
;
 Turn-on fluorescence in a pyridine-decorated tetraphenylethylene: the
 cooperative effect of coordination-driven rigidification and silver ion
 induced aggregation.
;
_journal_issue 6
_journal_name_full 'Dalton transactions (Cambridge, England : 2003)'
_journal_page_first 1883
_journal_page_last 1890
_journal_paper_doi 10.1039/c9dt03985f
_journal_volume 49
_journal_year 2020
_chemical_formula_moiety 'C50 H40 N4 O4'
_chemical_formula_sum 'C50 H40 N4 O4'
_chemical_formula_weight 760.86
_space_group_crystal_system monoclinic
_space_group_IT_number 14
_space_group_name_Hall '-P 2ybc'
_space_group_name_H-M_alt 'P 1 21/c 1'
_atom_sites_solution_hydrogens geom
_atom_sites_solution_primary dual
_audit_creation_date 2019-04-24
_audit_creation_method
;
Olex2 1.2
(compiled 2017.03.28 svn.r3405 for OlexSys, GUI svn.r5337)
;
_audit_update_record
;
2019-09-17 deposited with the CCDC.	2020-01-10 downloaded from the CCDC.
;
_cell_angle_alpha 90
_cell_angle_beta 93.6540(10)
_cell_angle_gamma 90
_cell_formula_units_Z 4
_cell_length_a 12.1001(2)
_cell_length_b 13.0329(2)
_cell_length_c 25.4723(4)
_cell_measurement_reflns_used 9532
_cell_measurement_temperature 213.00(2)
_cell_measurement_theta_max 75.9770
_cell_measurement_theta_min 3.4330
_cell_volume 4008.80(11)
_computing_cell_refinement 'CrysAlisPro 1.171.40.25a (Rigaku OD, 2018)'
_computing_data_collection 'CrysAlisPro 1.171.40.25a (Rigaku OD, 2018)'
_computing_data_reduction 'CrysAlisPro 1.171.40.25a (Rigaku OD, 2018)'
_computing_molecular_graphics 'Olex2 (Dolomanov et al., 2009)'
_computing_publication_material 'Olex2 (Dolomanov et al., 2009)'
_computing_structure_refinement 'ShelXL (Sheldrick, 2015)'
_computing_structure_solution 'ShelXT (Sheldrick, 2015)'
_diffrn_ambient_environment N~2~
_diffrn_ambient_temperature 213.00(2)
_diffrn_detector 'CCD plate'
_diffrn_detector_area_resol_mean 10.0000
_diffrn_detector_type HyPix
_diffrn_measured_fraction_theta_full 0.971
_diffrn_measured_fraction_theta_max 0.984
_diffrn_measurement_details
;
List of Runs (angles in degrees, time in seconds):

  # Type    Start    End  Width  t~exp~   \w     \q     \k     \f   Frames
#--------------------------------------------------------------------------
  1  \w    -62.00  24.00   1.00    0.20    --  -48.45  49.00 115.00   86
  2  \w    -22.00  25.00   1.00    0.20    --   48.45 -49.00 -32.00   47
  3  \w     37.00  79.00   1.00    0.20    --   48.45  49.00 115.00   42
  4  \w     83.00 120.00   1.00    0.20    --   48.45  49.00 115.00   37
  5  \w   -140.00-115.00   1.00    1.50    --  -86.25 -49.00 -32.00   25
  6  \w    -97.00 -60.00   1.00    1.50    --  -86.25  49.00 115.00   37
  7  \w     34.00 117.00   1.00    1.50    --  106.49 -49.00 -32.00   83
  8  \w     93.00 178.00   1.00    1.50    --  106.49  49.00 115.00   85
  9  \w   -120.00 -35.00   1.00    0.20    --  -48.45 -49.00 -32.00   85
 10  \w    -91.00 -13.00   1.00    1.50    --  -86.25 125.00-180.00   78
 11  \w     35.00 119.00   1.00    1.50    --  106.49 -45.00  90.00   84
 12  \w     34.00 123.00   1.00    1.50    --  106.49 -61.00  60.00   89
 13  \w     31.00 119.00   1.00    1.50    --  106.49 -15.00 120.00   88
;
_diffrn_measurement_device 'four-circle diffractometer'
_diffrn_measurement_device_type 'XtaLAB Synergy, Dualflex, HyPix'
_diffrn_measurement_method '\w scans'
_diffrn_measurement_specimen_support 'Mitegen 50um'
_diffrn_orient_matrix_type 'CrysAlisPro convention (1999,Acta A55,543-557)'
_diffrn_orient_matrix_UB_11 -0.1022870000
_diffrn_orient_matrix_UB_12 -0.0529137000
_diffrn_orient_matrix_UB_13 -0.0271297000
_diffrn_orient_matrix_UB_21 -0.0280431000
_diffrn_orient_matrix_UB_22 -0.0470074000
_diffrn_orient_matrix_UB_23 0.0530270000
_diffrn_orient_matrix_UB_31 -0.0709145000
_diffrn_orient_matrix_UB_32 0.0946269000
_diffrn_orient_matrix_UB_33 0.0112504000
_diffrn_radiation_collimation 0.3
_diffrn_radiation_monochromator mirror
_diffrn_radiation_probe x-ray
_diffrn_radiation_type CuK\a
_diffrn_radiation_wavelength 1.54184
_diffrn_reflns_av_R_equivalents 0.0418
_diffrn_reflns_av_unetI/netI 0.0383
_diffrn_reflns_Laue_measured_fraction_full 0.971
_diffrn_reflns_Laue_measured_fraction_max 0.984
_diffrn_reflns_limit_h_max 12
_diffrn_reflns_limit_h_min -14
_diffrn_reflns_limit_k_max 15
_diffrn_reflns_limit_k_min -6
_diffrn_reflns_limit_l_max 30
_diffrn_reflns_limit_l_min -30
_diffrn_reflns_number 23739
_diffrn_reflns_point_group_measured_fraction_full 0.971
_diffrn_reflns_point_group_measured_fraction_max 0.984
_diffrn_reflns_theta_full 67.684
_diffrn_reflns_theta_max 67.069
_diffrn_reflns_theta_min 3.477
_diffrn_source 'micro-focus sealed X-ray tube'
_diffrn_source_current 24.0
_diffrn_source_power 1.2
_diffrn_source_target Mo
_diffrn_source_type 'PhotonJet (Cu) X-ray Source'
_diffrn_source_voltage 50.0
_exptl_absorpt_coefficient_mu 0.642
_exptl_absorpt_correction_T_max 1.00000
_exptl_absorpt_correction_T_min 0.90244
_exptl_absorpt_correction_type multi-scan
_exptl_absorpt_process_details
;
CrysAlisPro 1.171.40.25a (Rigaku Oxford Diffraction, 2018)
Empirical absorption correction using spherical harmonics,
 implemented in SCALE3 ABSPACK scaling algorithm.
;
_exptl_crystal_colour 'clear light yellow'
_exptl_crystal_colour_lustre clear
_exptl_crystal_colour_modifier light
_exptl_crystal_colour_primary yellow
_exptl_crystal_density_diffrn 1.261
_exptl_crystal_description block
_exptl_crystal_F_000 1600
_exptl_crystal_recrystallization_method 'Re-crystallisation from solvent'
_exptl_crystal_size_max 0.04
_exptl_crystal_size_mid 0.03
_exptl_crystal_size_min 0.03
_refine_diff_density_max 0.162
_refine_diff_density_min -0.229
_refine_diff_density_rms 0.039
_refine_ls_extinction_method none
_refine_ls_goodness_of_fit_ref 1.031
_refine_ls_hydrogen_treatment constr
_refine_ls_matrix_type full
_refine_ls_number_parameters 527
_refine_ls_number_reflns 7052
_refine_ls_number_restraints 0
_refine_ls_restrained_S_all 1.031
_refine_ls_R_factor_all 0.0522
_refine_ls_R_factor_gt 0.0389
_refine_ls_shift/su_max 0.001
_refine_ls_shift/su_mean 0.000
_refine_ls_structure_factor_coef Fsqd
_refine_ls_weighting_details 'w=1/[\s^2^(Fo^2^)+(0.0479P)^2^+0.8364P] where P=(Fo^2^+2Fc^2^)/3'
_refine_ls_weighting_scheme calc
_refine_ls_wR_factor_gt 0.0953
_refine_ls_wR_factor_ref 0.1051
_reflns_Friedel_coverage 0.000
_reflns_number_gt 5607
_reflns_number_total 7052
_reflns_threshold_expression 'I > 2\s(I)'
_cod_data_source_file c9dt03985f2.cif
_cod_data_source_block 190423a
_cod_depositor_comments 'Adding full bibliography for 7703251--7703253.cif.'
_cod_database_code 7703251
_shelxl_version_number 2013-4
_chemical_oxdiff_formula CNO
_shelx_space_group_comment
;
The symmetry employed for this shelxl refinement is uniquely defined
by the following loop, which should always be used as a source of
symmetry information in preference to the above space-group names.
They are only intended as comments.
;
_diffrn_oxdiff_ac3_digest_frames
;
01f640324099cdd2e4f49d26dd69ee9b9e00866e051
;
_reflns_odcompleteness_completeness 98.63
_reflns_odcompleteness_iscentric 1
_reflns_odcompleteness_theta 66.97
_olex2_refinement_description
;
1. Fixed Uiso
 At 1.2 times of:
  All C(H) groups
 At 1.5 times of:
  All C(H,H,H) groups
2.a Aromatic/amide H refined with riding coordinates:
 C3(H3), C8(H8), C12(H12), C14(H14), C16(H16), C17(H17), C18(H18), C19(H19),
 C20(H20), C22(H22), C24(H24), C25(H25), C27(H27), C29(H29), C30(H30), C31(H31),
  C34(H34), C35(H35), C36(H36), C37(H37), C38(H38), C39(H39), C41(H41),
 C42(H42), C43(H43), C44(H44), C45(H45), C46(H46)
2.b Idealised Me refined as rotating group:
 C47(H47A,H47B,H47C), C48(H48A,H48B,H48C), C49(H49A,H49B,H49C), C50(H50A,H50B,
 H50C)
;
_olex2_submission_special_instructions 'No special instructions were received'
_oxdiff_exptl_absorpt_empirical_details
;
Empirical correction (ABSPACK) includes:
- Absorption correction using spherical harmonics
- Frame scaling
;
_oxdiff_exptl_absorpt_empirical_full_max 1.098
_oxdiff_exptl_absorpt_empirical_full_min 0.897

loop_
_space_group_symop_operation_xyz
'x, y, z'
'-x, y+1/2, -z+1/2'
'-x, -y, -z'
'x, -y-1/2, z-1/2'

loop_
_atom_site_label
_atom_site_type_symbol
_atom_site_fract_x
_atom_site_fract_y
_atom_site_fract_z
_atom_site_U_iso_or_equiv
_atom_site_adp_type
_atom_site_occupancy
_atom_site_site_symmetry_order
_atom_site_calc_flag
_atom_site_refinement_flags_posn
O1 O 0.16878(11) 1.16481(9) 0.62831(6) 0.0570(3) Uani 1 1 d .
O2 O 0.36939(16) 0.15184(11) 0.81013(5) 0.0740(4) Uani 1 1 d .
O3 O 0.46989(12) -0.07696(9) 0.34887(5) 0.0529(3) Uani 1 1 d .
O4 O 0.12161(12) 0.94477(9) 0.24687(5) 0.0569(3) Uani 1 1 d .
N1 N 0.13429(11) 1.00081(9) 0.59780(5) 0.0370(3) Uani 1 1 d .
N2 N 0.39934(12) 0.26952(10) 0.74493(5) 0.0416(3) Uani 1 1 d .
N3 N 0.40328(11) 0.04049(9) 0.40695(5) 0.0361(3) Uani 1 1 d .
N4 N 0.12529(11) 0.79335(10) 0.29366(5) 0.0378(3) Uani 1 1 d .
C1 C 0.20500(12) 0.53988(10) 0.44097(5) 0.0297(3) Uani 1 1 d .
C2 C 0.31069(12) 0.48257(10) 0.58479(5) 0.0304(3) Uani 1 1 d .
C3 C 0.24881(12) 0.63494(10) 0.42807(5) 0.0307(3) Uani 1 1 d .
H3 H 0.3014 0.6665 0.4516 0.037 Uiso 1 1 calc R
C4 C 0.27809(12) 0.37598(10) 0.48225(5) 0.0307(3) Uani 1 1 d .
C5 C 0.10843(12) 0.82818(11) 0.56645(5) 0.0309(3) Uani 1 1 d .
C6 C 0.25157(12) 0.53119(10) 0.53790(5) 0.0307(3) Uani 1 1 d .
C7 C 0.20142(12) 0.63326(10) 0.54767(5) 0.0305(3) Uani 1 1 d .
C8 C 0.21636(12) 0.68364(11) 0.38146(6) 0.0320(3) Uani 1 1 d .
H8 H 0.2477 0.7474 0.3736 0.038 Uiso 1 1 calc R
C9 C 0.13781(12) 0.63961(11) 0.34590(5) 0.0314(3) Uani 1 1 d .
C10 C 0.24484(12) 0.48477(10) 0.49010(5) 0.0310(3) Uani 1 1 d .
C11 C 0.41812(12) 0.38378(11) 0.67230(5) 0.0324(3) Uani 1 1 d .
C12 C 0.21561(13) 0.80330(11) 0.58582(6) 0.0352(3) Uani 1 1 d .
H12 H 0.2581 0.8523 0.6052 0.042 Uiso 1 1 calc R
C13 C 0.06238(12) 0.93226(11) 0.57512(5) 0.0327(3) Uani 1 1 d .
C14 C 0.24418(12) 0.29755(11) 0.51519(6) 0.0324(3) Uani 1 1 d .
H14 H 0.2020 0.3139 0.5438 0.039 Uiso 1 1 calc R
C15 C 0.33505(12) 0.16877(10) 0.46451(6) 0.0312(3) Uani 1 1 d .
C16 C 0.42141(13) 0.45503(11) 0.58473(6) 0.0353(3) Uani 1 1 d .
H16 H 0.4609 0.4688 0.5549 0.042 Uiso 1 1 calc R
C17 C 0.47466(13) 0.40755(12) 0.62791(6) 0.0362(3) Uani 1 1 d .
H17 H 0.5502 0.3911 0.6273 0.043 Uiso 1 1 calc R
C18 C 0.26029(13) 0.70764(11) 0.57689(6) 0.0346(3) Uani 1 1 d .
H18 H 0.3322 0.6926 0.5909 0.041 Uiso 1 1 calc R
C19 C 0.09328(13) 0.65737(11) 0.52925(6) 0.0352(3) Uani 1 1 d .
H19 H 0.0507 0.6080 0.5102 0.042 Uiso 1 1 calc R
C20 C 0.12584(13) 0.49631(11) 0.40542(6) 0.0356(3) Uani 1 1 d .
H20 H 0.0950 0.4323 0.4131 0.043 Uiso 1 1 calc R
C21 C 0.36485(12) 0.05993(11) 0.45458(6) 0.0332(3) Uani 1 1 d .
C22 C 0.27191(13) 0.19651(11) 0.50620(6) 0.0333(3) Uani 1 1 d .
H22 H 0.2476 0.1452 0.5287 0.040 Uiso 1 1 calc R
C23 C 0.47047(13) 0.32309(12) 0.71661(6) 0.0375(3) Uani 1 1 d .
C24 C 0.04782(13) 0.75236(11) 0.53855(6) 0.0359(3) Uani 1 1 d .
H24 H -0.0253 0.7663 0.5259 0.043 Uiso 1 1 calc R
C25 C 0.09205(13) 0.54568(11) 0.35910(6) 0.0366(3) Uani 1 1 d .
H25 H 0.0374 0.5154 0.3362 0.044 Uiso 1 1 calc R
C26 C 0.43302(13) -0.05451(11) 0.39669(6) 0.0383(3) Uani 1 1 d .
C27 C 0.25594(13) 0.46428(12) 0.63032(6) 0.0374(3) Uani 1 1 d .
H27 H 0.1825 0.4868 0.6323 0.045 Uiso 1 1 calc R
C28 C 0.10730(13) 0.69125(12) 0.29489(6) 0.0367(3) Uani 1 1 d .
C29 C 0.34040(14) 0.34805(11) 0.44033(6) 0.0360(3) Uani 1 1 d .
H29 H 0.3635 0.3991 0.4174 0.043 Uiso 1 1 calc R
C30 C 0.36895(13) 0.24688(11) 0.43176(6) 0.0366(3) Uani 1 1 d .
H30 H 0.4119 0.2306 0.4034 0.044 Uiso 1 1 calc R
C31 C 0.30773(13) 0.41358(12) 0.67260(6) 0.0378(3) Uani 1 1 d .
H31 H 0.2677 0.3989 0.7021 0.045 Uiso 1 1 calc R
C32 C 0.09851(14) 1.09508(11) 0.60560(6) 0.0401(4) Uani 1 1 d .
C33 C 0.10254(14) 0.84205(13) 0.24886(6) 0.0435(4) Uani 1 1 d .
C34 C 0.35675(13) -0.01638(11) 0.49197(7) 0.0391(3) Uani 1 1 d .
H34 H 0.3287 -0.0017 0.5247 0.047 Uiso 1 1 calc R
C35 C 0.42998(14) -0.13564(11) 0.43216(7) 0.0419(4) Uani 1 1 d .
H35 H 0.4539 -0.2017 0.4234 0.050 Uiso 1 1 calc R
C36 C 0.39098(14) -0.11557(11) 0.48012(7) 0.0418(4) Uani 1 1 d .
H36 H 0.3871 -0.1683 0.5051 0.050 Uiso 1 1 calc R
C37 C -0.00793(15) 1.12935(13) 0.59124(7) 0.0461(4) Uani 1 1 d .
H37 H -0.0292 1.1977 0.5967 0.055 Uiso 1 1 calc R
C38 C -0.04594(14) 0.95896(13) 0.56119(7) 0.0459(4) Uani 1 1 d .
H38 H -0.0960 0.9099 0.5467 0.055 Uiso 1 1 calc R
C39 C 0.06163(16) 0.79549(15) 0.20265(7) 0.0516(4) Uani 1 1 d .
H39 H 0.0473 0.8334 0.1716 0.062 Uiso 1 1 calc R
C40 C 0.44046(18) 0.20841(13) 0.78260(6) 0.0519(5) Uani 1 1 d .
C41 C 0.06597(17) 0.63836(14) 0.25093(7) 0.0508(4) Uani 1 1 d .
H41 H 0.0534 0.5673 0.2524 0.061 Uiso 1 1 calc R
C42 C 0.58337(16) 0.31854(17) 0.72776(7) 0.0551(5) Uani 1 1 d .
H42 H 0.6320 0.3577 0.7085 0.066 Uiso 1 1 calc R
C43 C 0.04325(18) 0.69284(16) 0.20433(7) 0.0570(5) Uani 1 1 d .
H43 H 0.0151 0.6583 0.1740 0.068 Uiso 1 1 calc R
C44 C -0.07982(15) 1.05951(14) 0.56894(8) 0.0519(4) Uani 1 1 d .
H44 H -0.1528 1.0792 0.5587 0.062 Uiso 1 1 calc R
C45 C 0.5523(2) 0.19670(17) 0.79574(7) 0.0654(6) Uani 1 1 d .
H45 H 0.5782 0.1511 0.8223 0.078 Uiso 1 1 calc R
C46 C 0.62362(19) 0.2541(2) 0.76850(8) 0.0713(7) Uani 1 1 d .
H46 H 0.7002 0.2504 0.7772 0.086 Uiso 1 1 calc R
C47 C 0.4866(2) 0.00736(14) 0.31426(8) 0.0635(6) Uani 1 1 d .
H47A H 0.5139 -0.0181 0.2817 0.095 Uiso 1 1 calc GR
H47B H 0.5403 0.0544 0.3309 0.095 Uiso 1 1 calc GR
H47C H 0.4170 0.0429 0.3067 0.095 Uiso 1 1 calc GR
C48 C 0.27724(19) 1.12884(16) 0.64509(9) 0.0688(6) Uani 1 1 d .
H48A H 0.3142 1.1038 0.6149 0.103 Uiso 1 1 calc GR
H48B H 0.2712 1.0737 0.6703 0.103 Uiso 1 1 calc GR
H48C H 0.3198 1.1847 0.6614 0.103 Uiso 1 1 calc GR
C49 C 0.1701(2) 0.98997(15) 0.29396(9) 0.0724(6) Uani 1 1 d .
H49A H 0.1832 1.0624 0.2881 0.109 Uiso 1 1 calc GR
H49B H 0.2398 0.9562 0.3038 0.109 Uiso 1 1 calc GR
H49C H 0.1202 0.9821 0.3220 0.109 Uiso 1 1 calc GR
C50 C 0.2534(2) 0.1716(2) 0.80021(11) 0.0977(10) Uani 1 1 d .
H50A H 0.2324 0.1590 0.7634 0.147 Uiso 1 1 calc GR
H50B H 0.2379 0.2425 0.8086 0.147 Uiso 1 1 calc GR
H50C H 0.2114 0.1267 0.8219 0.147 Uiso 1 1 calc GR

loop_
_atom_site_aniso_label
_atom_site_aniso_U_11
_atom_site_aniso_U_22
_atom_site_aniso_U_33
_atom_site_aniso_U_23
_atom_site_aniso_U_13
_atom_site_aniso_U_12
O1 0.0632(8) 0.0347(6) 0.0724(9) -0.0175(6) -0.0021(7) -0.0001(6)
O2 0.1139(14) 0.0638(9) 0.0439(7) 0.0226(7) 0.0016(8) -0.0020(9)
O3 0.0755(9) 0.0347(6) 0.0497(7) -0.0048(5) 0.0127(6) 0.0103(6)
O4 0.0787(9) 0.0435(7) 0.0484(7) 0.0169(5) 0.0042(6) 0.0061(6)
N1 0.0434(7) 0.0307(6) 0.0371(7) -0.0035(5) 0.0026(6) 0.0036(5)
N2 0.0567(8) 0.0388(7) 0.0285(6) 0.0017(5) -0.0036(6) 0.0025(6)
N3 0.0400(7) 0.0273(6) 0.0407(7) -0.0023(5) -0.0004(5) 0.0026(5)
N4 0.0414(7) 0.0379(7) 0.0344(7) 0.0078(5) 0.0059(5) 0.0060(6)
C1 0.0372(8) 0.0250(7) 0.0273(7) -0.0013(5) 0.0060(6) 0.0033(6)
C2 0.0404(8) 0.0226(6) 0.0284(7) -0.0013(5) 0.0034(6) 0.0018(6)
C3 0.0360(8) 0.0270(7) 0.0293(7) -0.0010(6) 0.0026(6) -0.0012(6)
C4 0.0377(8) 0.0255(7) 0.0286(7) 0.0001(5) -0.0010(6) -0.0009(6)
C5 0.0367(8) 0.0295(7) 0.0267(7) 0.0000(5) 0.0041(6) 0.0015(6)
C6 0.0374(8) 0.0255(7) 0.0294(7) 0.0023(5) 0.0045(6) 0.0000(6)
C7 0.0400(8) 0.0271(7) 0.0248(7) 0.0015(5) 0.0053(6) 0.0015(6)
C8 0.0379(8) 0.0259(7) 0.0327(7) 0.0025(6) 0.0059(6) -0.0003(6)
C9 0.0354(8) 0.0299(7) 0.0292(7) -0.0002(6) 0.0047(6) 0.0044(6)
C10 0.0377(8) 0.0257(7) 0.0299(7) 0.0025(6) 0.0049(6) -0.0002(6)
C11 0.0373(8) 0.0321(7) 0.0275(7) -0.0031(6) 0.0009(6) 0.0016(6)
C12 0.0408(8) 0.0304(7) 0.0338(7) -0.0057(6) -0.0026(6) -0.0004(6)
C13 0.0386(8) 0.0309(7) 0.0289(7) -0.0014(6) 0.0044(6) 0.0013(6)
C14 0.0371(8) 0.0292(7) 0.0312(7) 0.0004(6) 0.0044(6) -0.0015(6)
C15 0.0337(7) 0.0258(7) 0.0336(7) 0.0009(6) -0.0011(6) -0.0005(6)
C16 0.0385(8) 0.0369(8) 0.0312(7) 0.0010(6) 0.0076(6) -0.0021(6)
C17 0.0320(8) 0.0416(8) 0.0354(8) -0.0012(6) 0.0038(6) 0.0012(6)
C18 0.0386(8) 0.0314(7) 0.0329(7) -0.0012(6) -0.0045(6) 0.0044(6)
C19 0.0377(8) 0.0320(7) 0.0358(8) -0.0067(6) 0.0014(6) -0.0028(6)
C20 0.0462(9) 0.0276(7) 0.0332(7) -0.0007(6) 0.0039(6) -0.0064(6)
C21 0.0326(7) 0.0269(7) 0.0396(8) -0.0004(6) -0.0020(6) -0.0005(6)
C22 0.0405(8) 0.0252(7) 0.0343(7) 0.0038(6) 0.0029(6) -0.0033(6)
C23 0.0434(9) 0.0402(8) 0.0286(7) -0.0055(6) -0.0008(6) 0.0079(7)
C24 0.0323(8) 0.0358(8) 0.0393(8) -0.0043(6) -0.0011(6) 0.0019(6)
C25 0.0431(8) 0.0352(8) 0.0311(7) -0.0024(6) -0.0005(6) -0.0033(7)
C26 0.0400(8) 0.0289(7) 0.0455(9) -0.0040(6) 0.0001(7) 0.0026(6)
C27 0.0364(8) 0.0435(8) 0.0328(8) 0.0029(6) 0.0063(6) 0.0095(7)
C28 0.0385(8) 0.0403(8) 0.0314(7) 0.0028(6) 0.0042(6) 0.0045(7)
C29 0.0489(9) 0.0267(7) 0.0332(7) 0.0035(6) 0.0086(7) -0.0004(6)
C30 0.0459(9) 0.0299(7) 0.0350(8) -0.0010(6) 0.0099(7) 0.0030(6)
C31 0.0412(8) 0.0446(9) 0.0284(7) 0.0048(6) 0.0085(6) 0.0074(7)
C32 0.0531(10) 0.0300(8) 0.0382(8) -0.0045(6) 0.0093(7) 0.0016(7)
C33 0.0459(9) 0.0457(9) 0.0393(8) 0.0120(7) 0.0071(7) 0.0103(7)
C34 0.0439(9) 0.0297(7) 0.0437(8) 0.0031(6) 0.0029(7) 0.0010(7)
C35 0.0422(9) 0.0238(7) 0.0591(10) -0.0029(7) -0.0007(8) 0.0014(6)
C36 0.0455(9) 0.0269(7) 0.0523(10) 0.0072(7) -0.0017(7) -0.0018(7)
C37 0.0536(10) 0.0351(8) 0.0507(10) -0.0029(7) 0.0133(8) 0.0139(8)
C38 0.0404(9) 0.0426(9) 0.0540(10) -0.0095(8) -0.0018(8) 0.0051(7)
C39 0.0604(11) 0.0600(11) 0.0339(8) 0.0129(8) -0.0002(8) 0.0105(9)
C40 0.0817(14) 0.0446(9) 0.0283(8) -0.0008(7) -0.0048(8) 0.0112(9)
C41 0.0680(12) 0.0483(10) 0.0354(9) 0.0024(7) -0.0031(8) -0.0021(9)
C42 0.0451(10) 0.0834(13) 0.0362(9) -0.0032(9) -0.0008(7) 0.0161(9)
C43 0.0712(13) 0.0674(12) 0.0313(8) 0.0021(8) -0.0058(8) -0.0006(10)
C44 0.0426(9) 0.0492(10) 0.0639(11) -0.0066(9) 0.0037(8) 0.0156(8)
C45 0.0908(16) 0.0714(13) 0.0322(9) -0.0002(9) -0.0090(10) 0.0397(12)
C46 0.0570(12) 0.1108(18) 0.0446(10) -0.0072(11) -0.0096(9) 0.0423(13)
C47 0.0953(16) 0.0462(10) 0.0512(11) 0.0025(8) 0.0219(11) 0.0136(10)
C48 0.0741(14) 0.0527(11) 0.0761(14) -0.0208(10) -0.0232(12) -0.0026(10)
C49 0.1099(19) 0.0441(10) 0.0625(13) 0.0134(9) -0.0010(12) -0.0124(11)
C50 0.093(2) 0.129(2) 0.0706(16) 0.0458(16) -0.0007(14) -0.0360(18)

loop_
_atom_type_symbol
_atom_type_description
_atom_type_scat_dispersion_real
_atom_type_scat_dispersion_imag
_atom_type_scat_source
C C 0.0181 0.0091 'International Tables Vol C Tables 4.2.6.8 and 6.1.1.4'
H H 0.0000 0.0000 'International Tables Vol C Tables 4.2.6.8 and 6.1.1.4'
N N 0.0311 0.0180 'International Tables Vol C Tables 4.2.6.8 and 6.1.1.4'
O O 0.0492 0.0322 'International Tables Vol C Tables 4.2.6.8 and 6.1.1.4'

loop_
_geom_angle_atom_site_label_1
_geom_angle_atom_site_label_2
_geom_angle_atom_site_label_3
_geom_angle
C32 O1 C48 116.59(13)
C40 O2 C50 117.11(15)
C26 O3 C47 117.09(12)
C33 O4 C49 115.87(13)
C32 N1 C13 118.08(14)
C40 N2 C23 118.44(16)
C26 N3 C21 117.87(13)
C33 N4 C28 118.01(14)
C3 C1 C10 121.09(13)
C3 C1 C20 117.63(13)
C20 C1 C10 121.23(13)
C16 C2 C6 121.49(13)
C16 C2 C27 117.87(13)
C27 C2 C6 120.64(13)
C8 C3 C1 121.27(13)
C14 C4 C10 121.46(13)
C29 C4 C10 120.99(12)
C29 C4 C14 117.50(13)
C12 C5 C13 120.50(13)
C12 C5 C24 117.45(13)
C24 C5 C13 122.05(13)
C7 C6 C2 115.13(12)
C10 C6 C2 121.77(13)
C10 C6 C7 123.10(13)
C18 C7 C6 120.78(13)
C18 C7 C19 117.38(13)
C19 C7 C6 121.82(13)
C3 C8 C9 120.94(13)
C8 C9 C28 120.12(13)
C25 C9 C8 118.02(13)
C25 C9 C28 121.84(13)
C4 C10 C1 114.83(12)
C6 C10 C1 122.28(12)
C6 C10 C4 122.88(13)
C17 C11 C23 121.80(13)
C31 C11 C17 117.62(13)
C31 C11 C23 120.47(13)
C18 C12 C5 121.01(14)
N1 C13 C5 115.41(13)
N1 C13 C38 121.22(13)
C38 C13 C5 123.37(14)
C22 C14 C4 120.85(14)
C22 C15 C21 121.78(13)
C30 C15 C21 120.67(13)
C30 C15 C22 117.55(13)
C17 C16 C2 121.01(14)
C16 C17 C11 121.09(14)
C12 C18 C7 121.60(14)
C24 C19 C7 121.23(14)
C25 C20 C1 121.17(14)
N3 C21 C15 115.61(12)
N3 C21 C34 121.78(13)
C34 C21 C15 122.59(14)
C14 C22 C15 121.60(13)
N2 C23 C11 115.15(14)
N2 C23 C42 121.60(15)
C42 C23 C11 123.23(16)
C19 C24 C5 121.28(14)
C20 C25 C9 120.95(14)
O3 C26 C35 116.29(13)
N3 C26 O3 119.33(14)
N3 C26 C35 124.39(15)
C31 C27 C2 121.04(14)
N4 C28 C9 115.78(13)
N4 C28 C41 121.60(14)
C41 C28 C9 122.60(14)
C30 C29 C4 121.48(13)
C29 C30 C15 121.02(14)
C27 C31 C11 121.19(14)
O1 C32 C37 116.38(14)
N1 C32 O1 119.15(15)
N1 C32 C37 124.47(15)
O4 C33 C39 116.83(14)
N4 C33 O4 118.63(15)
N4 C33 C39 124.53(16)
C21 C34 C36 118.76(15)
C36 C35 C26 117.44(14)
C35 C36 C34 119.73(15)
C44 C37 C32 116.91(15)
C13 C38 C44 118.99(16)
C43 C39 C33 117.04(15)
O2 C40 C45 117.17(17)
N2 C40 O2 118.70(19)
N2 C40 C45 124.1(2)
C28 C41 C43 118.51(17)
C23 C42 C46 118.2(2)
C39 C43 C41 120.31(17)
C37 C44 C38 120.26(16)
C46 C45 C40 117.23(17)
C45 C46 C42 120.33(19)

loop_
_geom_bond_atom_site_label_1
_geom_bond_atom_site_label_2
_geom_bond_distance
O1 C32 1.349(2)
O1 C48 1.433(3)
O2 C40 1.361(3)
O2 C50 1.434(3)
O3 C26 1.356(2)
O3 C47 1.431(2)
O4 C33 1.360(2)
O4 C49 1.428(3)
N1 C13 1.351(2)
N1 C32 1.3219(19)
N2 C23 1.352(2)
N2 C40 1.320(2)
N3 C21 1.351(2)
N3 C26 1.3201(19)
N4 C28 1.349(2)
N4 C33 1.319(2)
C1 C3 1.395(2)
C1 C10 1.4957(19)
C1 C20 1.396(2)
C2 C6 1.4937(19)
C2 C16 1.387(2)
C2 C27 1.392(2)
C3 C8 1.381(2)
C4 C10 1.4908(19)
C4 C14 1.400(2)
C4 C29 1.394(2)
C5 C12 1.396(2)
C5 C13 1.488(2)
C5 C24 1.398(2)
C6 C7 1.4897(19)
C6 C10 1.357(2)
C7 C18 1.390(2)
C7 C19 1.398(2)
C8 C9 1.394(2)
C9 C25 1.394(2)
C9 C28 1.489(2)
C11 C17 1.393(2)
C11 C23 1.487(2)
C11 C31 1.391(2)
C12 C18 1.384(2)
C13 C38 1.380(2)
C14 C22 1.382(2)
C15 C21 1.4893(19)
C15 C22 1.395(2)
C15 C30 1.394(2)
C16 C17 1.385(2)
C19 C24 1.381(2)
C20 C25 1.383(2)
C21 C34 1.385(2)
C23 C42 1.379(3)
C26 C35 1.393(2)
C27 C31 1.380(2)
C28 C41 1.381(2)
C29 C30 1.384(2)
C32 C37 1.390(2)
C33 C39 1.387(3)
C34 C36 1.396(2)
C35 C36 1.363(2)
C37 C44 1.358(3)
C38 C44 1.391(2)
C39 C43 1.357(3)
C40 C45 1.381(3)
C41 C43 1.395(2)
C42 C46 1.398(3)
C45 C46 1.365(4)
